data_1548434
loop_
_publ_author_name
'Katsuma, Yuhei'
'Asakawa, Hiroki'
'Yamashita, Makoto'

_publ_section_title
;
 Reactivity of highly Lewis acidic diborane(4) towards pyridine and
 isocyanide: formation of boraalkene-pyridine complex and
 <i>ortho</i>-functionalized pyridine derivatives.
;
_journal_issue 5
_journal_name_full 'Chemical science'
_journal_page_first 1301
_journal_page_last 1310
_journal_paper_doi 10.1039/c7sc04759b
_journal_volume 9
_journal_year 2018
_chemical_formula_moiety 'C37 H47 B2 N3 O2'
_chemical_formula_sum 'C37 H47 B2 N3 O2'
_chemical_formula_weight 587.39
_space_group_crystal_system monoclinic
_space_group_IT_number 14
_space_group_name_Hall '-P 2yn'
_space_group_name_H-M_alt 'P 1 21/n 1'
_symmetry_space_group_name_Hall '-P 2yn'
_symmetry_space_group_name_H-M 'P 1 21/n 1'
_atom_sites_solution_hydrogens geom
_audit_creation_method SHELXL-2014
_audit_update_record
;
2017-11-03 deposited with the CCDC.
2017-12-11 downloaded from the CCDC.
;
_cell_angle_alpha 90
_cell_angle_beta 94.578(4)
_cell_angle_gamma 90
_cell_formula_units_Z 4
_cell_length_a 10.981(2)
_cell_length_b 10.430(2)
_cell_length_c 28.550(6)
_cell_measurement_reflns_used 6034
_cell_measurement_temperature 93(2)
_cell_measurement_theta_max 31.0948
_cell_measurement_theta_min 2.6974
_cell_volume 3259.5(11)
_computing_cell_refinement 'RIGAKU CrystalClear'
_computing_data_collection 'RIGAKU CrystalClear'
_computing_data_reduction 'RIGAKU CrystalClear'
_computing_molecular_graphics 'Yadokari-XG 2009(Wakita Nemoto et al.)'
_computing_publication_material 'Yadokari-XG 2009(Wakita,Nemoto et al.)'
_computing_structure_refinement 'SHELXL-2014 (Sheldrick, 2014)'
_computing_structure_solution SIR-97
_diffrn_ambient_temperature 93(2)
_diffrn_detector_area_resol_mean 28.5714
_diffrn_measured_fraction_theta_full 0.990
_diffrn_measured_fraction_theta_max 0.980
_diffrn_measurement_device_type 'Rigaku VariMax Saturn'
_diffrn_measurement_method 'omega scans'
_diffrn_radiation_monochromator Confocal
_diffrn_radiation_source 'rotating-anode X-ray tube'
_diffrn_radiation_type MoK\a
_diffrn_radiation_wavelength 0.71075
_diffrn_reflns_av_R_equivalents 0.0671
_diffrn_reflns_av_unetI/netI 0.0732
_diffrn_reflns_Laue_measured_fraction_full 0.990
_diffrn_reflns_Laue_measured_fraction_max 0.980
_diffrn_reflns_limit_h_max 13
_diffrn_reflns_limit_h_min -14
_diffrn_reflns_limit_k_max 13
_diffrn_reflns_limit_k_min -13
_diffrn_reflns_limit_l_max 37
_diffrn_reflns_limit_l_min -31
_diffrn_reflns_number 26271
_diffrn_reflns_point_group_measured_fraction_full 0.990
_diffrn_reflns_point_group_measured_fraction_max 0.980
_diffrn_reflns_theta_full 25.242
_diffrn_reflns_theta_max 27.457
_diffrn_reflns_theta_min 3.123
_exptl_absorpt_coefficient_mu 0.073
_exptl_absorpt_correction_T_max 1.0000
_exptl_absorpt_correction_T_min 0.8866
_exptl_absorpt_correction_type multi-scan
_exptl_absorpt_process_details 'Jacobson, R. (1998) Private communication'
_exptl_crystal_colour Colorless
_exptl_crystal_density_diffrn 1.197
_exptl_crystal_description Prism
_exptl_crystal_F_000 1264
_exptl_crystal_size_max 0.150
_exptl_crystal_size_mid 0.080
_exptl_crystal_size_min 0.020
_refine_diff_density_max 0.344
_refine_diff_density_min -0.362
_refine_diff_density_rms 0.080
_refine_ls_extinction_method none
_refine_ls_goodness_of_fit_ref 1.065
_refine_ls_hydrogen_treatment constr
_refine_ls_matrix_type full
_refine_ls_number_parameters 409
_refine_ls_number_reflns 7333
_refine_ls_number_restraints 0
_refine_ls_restrained_S_all 1.065
_refine_ls_R_factor_all 0.1068
_refine_ls_R_factor_gt 0.0762
_refine_ls_shift/su_max 0.000
_refine_ls_shift/su_mean 0.000
_refine_ls_structure_factor_coef Fsqd
_refine_ls_weighting_details 'w=1/[\s^2^(Fo^2^)+(0.1000P)^2^+0.3922P] where P=(Fo^2^+2Fc^2^)/3'
_refine_ls_weighting_scheme calc
_refine_ls_wR_factor_gt 0.1771
_refine_ls_wR_factor_ref 0.1986
_reflns_Friedel_coverage 0.000
_reflns_number_gt 5202
_reflns_number_total 7333
_reflns_threshold_expression 'I > 2\s(I)'
_cod_data_source_file c7sc04759b3.cif
_cod_data_source_block 12
_cod_depositor_comments
;
The following automatic conversions were performed:

'_exptl_absorpt_correction_type' value 'Multi-scan' changed to
'multi-scan' according to
/home/data/users/saulius/crontab/automatic-downloads/rss-feeds/RSC/lib/dictionaries/cif_core.dic
dictionary named 'cif_core.dic' version 2.4.2 from 2011-04-26.

Automatic conversion script
Id: cif_fix_values 4973 2017-02-22 13:04:09Z antanas 

 Adding full bibliography for 1548427--1548445.cif.
;
_cod_original_cell_volume 3259.7(11)
_cod_database_code 1548434
_shelx_space_group_comment
;
The symmetry employed for this shelxl refinement is uniquely defined
by the following loop, which should always be used as a source of
symmetry information in preference to the above space-group names.
They are only intended as comments.
;
_shelx_estimated_absorpt_t_min 0.989
_shelx_estimated_absorpt_t_max 0.999
_shelxl_version_number 2014-3

loop_
_space_group_symop_operation_xyz
'x, y, z'
'-x+1/2, y+1/2, -z+1/2'
'-x, -y, -z'
'x-1/2, -y-1/2, z-1/2'

loop_
_atom_site_label
_atom_site_type_symbol
_atom_site_fract_x
_atom_site_fract_y
_atom_site_fract_z
_atom_site_U_iso_or_equiv
_atom_site_adp_type
_atom_site_occupancy
_atom_site_site_symmetry_order
_atom_site_calc_flag
_atom_site_refinement_flags_posn
_atom_site_refinement_flags_adp
O1 O 0.62117(14) 0.18712(15) 0.39244(5) 0.0230(4) Uani 1 1 d . .
N2 N 0.75354(17) -0.00328(18) 0.42220(6) 0.0208(4) Uani 1 1 d . .
O2 O 0.73253(14) 0.20093(14) 0.46458(5) 0.0217(4) Uani 1 1 d . .
C15 C 0.9752(2) 0.1525(2) 0.29179(7) 0.0211(5) Uani 1 1 d . .
C6 C 1.0584(2) -0.0839(2) 0.32373(8) 0.0224(5) Uani 1 1 d . .
C24 C 0.9335(2) 0.2782(2) 0.40059(7) 0.0199(5) Uani 1 1 d . .
N3 N 0.84367(16) 0.17786(17) 0.38523(6) 0.0188(4) Uani 1 1 d . .
H3A H 0.8015 0.2124 0.3556 0.023 Uiso 1 1 calc R U
C21 C 1.0802(2) 0.3109(2) 0.24706(8) 0.0258(5) Uani 1 1 d . .
H21 H 1.1510 0.3611 0.2434 0.031 Uiso 1 1 calc R U
N1 N 0.71059(18) -0.21175(19) 0.44938(7) 0.0261(5) Uani 1 1 d . .
C9 C 1.1123(2) -0.2746(2) 0.28019(9) 0.0282(5) Uani 1 1 d . .
H9 H 1.0979 -0.3278 0.2533 0.034 Uiso 1 1 calc R U
C5 C 0.6947(2) -0.0878(2) 0.44830(8) 0.0246(5) Uani 1 1 d . .
H5 H 0.6363 -0.0538 0.4677 0.030 Uiso 1 1 calc R U
C13 C 1.1471(2) -0.1230(2) 0.35980(8) 0.0239(5) Uani 1 1 d . .
C32 C 0.5449(2) 0.2556(2) 0.42336(8) 0.0248(5) Uani 1 1 d . .
C22 C 1.0808(2) 0.2243(2) 0.28415(8) 0.0226(5) Uani 1 1 d . .
C4 C 0.7960(2) -0.2561(2) 0.42032(8) 0.0257(5) Uani 1 1 d . .
H4 H 0.8092 -0.3460 0.4191 0.031 Uiso 1 1 calc R U
C31 C 1.0086(2) 0.1467(2) 0.47340(8) 0.0246(5) Uani 1 1 d . .
H31 H 0.9570 0.1693 0.4986 0.037 Uiso 1 1 calc R U
H31A H 1.0910 0.1259 0.4869 0.037 Uiso 1 1 calc R U
H31B H 0.9738 0.0723 0.4562 0.037 Uiso 1 1 calc R U
C28 C 1.1072(2) 0.4642(2) 0.42476(9) 0.0324(6) Uani 1 1 d . .
H28 H 1.1694 0.5260 0.4321 0.039 Uiso 1 1 calc R U
C18 C 0.8734(2) 0.2579(2) 0.22344(8) 0.0252(5) Uani 1 1 d . .
H18 H 0.8025 0.2686 0.2025 0.030 Uiso 1 1 calc R U
C10 C 1.1995(2) -0.3126(2) 0.31560(9) 0.0276(5) Uani 1 1 d . .
C3 C 0.8626(2) -0.1799(2) 0.39332(8) 0.0233(5) Uani 1 1 d . .
H3 H 0.9210 -0.2160 0.3743 0.028 Uiso 1 1 calc R U
C26 C 0.8382(2) 0.4251(2) 0.33515(8) 0.0276(5) Uani 1 1 d . .
H26 H 0.8272 0.5183 0.3333 0.041 Uiso 1 1 calc R U
H26A H 0.7602 0.3843 0.3407 0.041 Uiso 1 1 calc R U
H26B H 0.8663 0.3936 0.3055 0.041 Uiso 1 1 calc R U
C1 C 0.8991(2) 0.0530(2) 0.37073(8) 0.0209(5) Uani 1 1 d . .
C30 C 1.0148(2) 0.2590(2) 0.44005(8) 0.0224(5) Uani 1 1 d . .
C7 C 1.0450(2) -0.1611(2) 0.28268(8) 0.0237(5) Uani 1 1 d . .
B2 B 0.7291(2) 0.1449(2) 0.41955(9) 0.0206(5) Uani 1 1 d . .
C35 C 0.6387(2) 0.2989(2) 0.46439(8) 0.0236(5) Uani 1 1 d . .
C12 C 1.2160(2) -0.2343(2) 0.35465(9) 0.0268(5) Uani 1 1 d . .
H12 H 1.2765 -0.2568 0.3789 0.032 Uiso 1 1 calc R U
B1 B 0.9780(2) 0.0416(2) 0.33000(9) 0.0200(5) Uani 1 1 d . .
C8 C 0.9592(2) -0.1268(2) 0.24079(8) 0.0272(5) Uani 1 1 d . .
H8 H 0.9674 -0.1896 0.2157 0.041 Uiso 1 1 calc R U
H8A H 0.9795 -0.0412 0.2295 0.041 Uiso 1 1 calc R U
H8B H 0.8750 -0.1271 0.2498 0.041 Uiso 1 1 calc R U
C17 C 0.7484(2) 0.1100(2) 0.26908(8) 0.0261(5) Uani 1 1 d . .
H17 H 0.7126 0.1498 0.2959 0.039 Uiso 1 1 calc R U
H17A H 0.7622 0.0186 0.2754 0.039 Uiso 1 1 calc R U
H17B H 0.6924 0.1201 0.2408 0.039 Uiso 1 1 calc R U
C36 C 0.6991(2) 0.4273(2) 0.45519(9) 0.0295(6) Uani 1 1 d . .
H36 H 0.7699 0.4395 0.4779 0.044 Uiso 1 1 calc R U
H36A H 0.6403 0.4967 0.4585 0.044 Uiso 1 1 calc R U
H36B H 0.7259 0.4279 0.4233 0.044 Uiso 1 1 calc R U
C27 C 1.0205(2) 0.4849(2) 0.38777(8) 0.0268(5) Uani 1 1 d . .
H27 H 1.0214 0.5631 0.3707 0.032 Uiso 1 1 calc R U
C19 C 0.9787(2) 0.3261(2) 0.21520(8) 0.0273(5) Uani 1 1 d . .
C29 C 1.1032(2) 0.3535(2) 0.45108(9) 0.0281(5) Uani 1 1 d . .
H29 H 1.1614 0.3412 0.4771 0.034 Uiso 1 1 calc R U
C25 C 0.9318(2) 0.3930(2) 0.37501(7) 0.0216(5) Uani 1 1 d . .
C11 C 1.2735(3) -0.4331(2) 0.31158(10) 0.0381(6) Uani 1 1 d . .
H11 H 1.3533 -0.4225 0.3290 0.057 Uiso 1 1 calc R U
H11A H 1.2849 -0.4498 0.2784 0.057 Uiso 1 1 calc R U
H11B H 1.2303 -0.5054 0.3246 0.057 Uiso 1 1 calc R U
C23 C 1.1942(2) 0.2106(2) 0.31736(8) 0.0264(5) Uani 1 1 d . .
H23 H 1.2601 0.2625 0.3060 0.040 Uiso 1 1 calc R U
H23A H 1.2192 0.1204 0.3189 0.040 Uiso 1 1 calc R U
H23B H 1.1768 0.2399 0.3487 0.040 Uiso 1 1 calc R U
C34 C 0.4476(2) 0.1625(2) 0.43851(9) 0.0302(6) Uani 1 1 d . .
H34 H 0.4030 0.1256 0.4106 0.045 Uiso 1 1 calc R U
H34A H 0.3904 0.2085 0.4571 0.045 Uiso 1 1 calc R U
H34B H 0.4870 0.0936 0.4575 0.045 Uiso 1 1 calc R U
C2 C 0.8430(2) -0.0448(2) 0.39420(7) 0.0193(5) Uani 1 1 d . .
C14 C 1.1709(2) -0.0504(2) 0.40537(8) 0.0293(6) Uani 1 1 d . .
H14 H 1.1575 0.0414 0.3997 0.044 Uiso 1 1 calc R U
H14A H 1.2555 -0.0646 0.4179 0.044 Uiso 1 1 calc R U
H14B H 1.1151 -0.0809 0.4281 0.044 Uiso 1 1 calc R U
C37 C 0.5893(2) 0.2997(3) 0.51265(9) 0.0334(6) Uani 1 1 d . .
H37 H 0.5643 0.2128 0.5207 0.050 Uiso 1 1 calc R U
H37A H 0.5188 0.3574 0.5123 0.050 Uiso 1 1 calc R U
H37B H 0.6531 0.3296 0.5361 0.050 Uiso 1 1 calc R U
C16 C 0.8688(2) 0.1744(2) 0.26153(8) 0.0230(5) Uani 1 1 d . .
C33 C 0.4809(2) 0.3650(3) 0.39609(9) 0.0333(6) Uani 1 1 d . .
H33 H 0.5416 0.4174 0.3815 0.050 Uiso 1 1 calc R U
H33A H 0.4373 0.4182 0.4176 0.050 Uiso 1 1 calc R U
H33B H 0.4225 0.3299 0.3717 0.050 Uiso 1 1 calc R U
C20 C 0.9828(2) 0.4134(3) 0.17308(9) 0.0371(6) Uani 1 1 d . .
H20 H 0.9368 0.4919 0.1783 0.056 Uiso 1 1 calc R U
H20A H 0.9465 0.3696 0.1450 0.056 Uiso 1 1 calc R U
H20B H 1.0679 0.4354 0.1686 0.056 Uiso 1 1 calc R U

loop_
_atom_site_aniso_label
_atom_site_aniso_U_11
_atom_site_aniso_U_22
_atom_site_aniso_U_33
_atom_site_aniso_U_23
_atom_site_aniso_U_13
_atom_site_aniso_U_12
O1 0.0219(8) 0.0251(9) 0.0222(8) -0.0038(6) 0.0035(7) -0.0001(7)
N2 0.0220(9) 0.0193(10) 0.0217(9) 0.0002(8) 0.0053(8) -0.0019(8)
O2 0.0226(8) 0.0202(8) 0.0227(8) -0.0007(6) 0.0034(6) 0.0011(6)
C15 0.0240(12) 0.0196(11) 0.0199(11) -0.0023(9) 0.0025(9) 0.0008(9)
C6 0.0229(12) 0.0191(11) 0.0260(12) 0.0031(9) 0.0068(9) -0.0015(9)
C24 0.0198(11) 0.0181(11) 0.0221(11) -0.0020(9) 0.0039(9) -0.0018(8)
N3 0.0210(9) 0.0166(9) 0.0189(9) -0.0012(7) 0.0018(7) -0.0025(7)
C21 0.0276(13) 0.0229(12) 0.0281(12) 0.0026(10) 0.0085(10) 0.0014(10)
N1 0.0282(11) 0.0217(10) 0.0295(11) 0.0033(8) 0.0086(9) -0.0026(8)
C9 0.0295(13) 0.0217(12) 0.0350(13) -0.0023(10) 0.0122(11) -0.0009(10)
C5 0.0242(12) 0.0257(12) 0.0245(12) 0.0022(10) 0.0057(9) -0.0011(10)
C13 0.0237(12) 0.0209(11) 0.0280(12) 0.0036(9) 0.0079(10) 0.0001(9)
C32 0.0212(12) 0.0246(12) 0.0294(12) -0.0017(10) 0.0065(10) 0.0022(9)
C22 0.0243(12) 0.0206(11) 0.0236(12) 0.0020(9) 0.0060(9) 0.0034(9)
C4 0.0268(13) 0.0210(12) 0.0294(13) -0.0010(10) 0.0026(10) -0.0016(10)
C31 0.0267(12) 0.0241(12) 0.0229(12) 0.0035(9) 0.0005(10) -0.0038(10)
C28 0.0341(14) 0.0261(13) 0.0367(14) -0.0013(11) 0.0016(11) -0.0116(11)
C18 0.0267(13) 0.0276(13) 0.0213(11) 0.0022(10) 0.0030(10) 0.0078(10)
C10 0.0263(12) 0.0212(12) 0.0365(14) 0.0045(10) 0.0111(10) 0.0008(10)
C3 0.0266(12) 0.0214(11) 0.0225(11) -0.0002(9) 0.0053(9) -0.0001(9)
C26 0.0396(14) 0.0182(11) 0.0253(12) 0.0026(10) 0.0054(11) 0.0031(10)
C1 0.0238(11) 0.0165(11) 0.0227(11) -0.0004(9) 0.0032(9) 0.0006(9)
C30 0.0256(12) 0.0200(11) 0.0217(11) 0.0016(9) 0.0024(9) -0.0005(9)
C7 0.0240(12) 0.0203(11) 0.0283(12) 0.0020(9) 0.0104(9) -0.0023(9)
B2 0.0205(13) 0.0205(12) 0.0210(13) -0.0005(10) 0.0035(10) -0.0003(10)
C35 0.0241(12) 0.0197(11) 0.0279(12) -0.0011(9) 0.0066(10) 0.0025(9)
C12 0.0242(13) 0.0238(12) 0.0327(13) 0.0086(10) 0.0047(10) 0.0031(10)
B1 0.0180(12) 0.0214(12) 0.0203(12) -0.0006(10) 0.0003(10) -0.0032(10)
C8 0.0301(13) 0.0255(13) 0.0266(12) -0.0037(10) 0.0057(10) 0.0008(10)
C17 0.0232(12) 0.0294(13) 0.0257(12) -0.0014(10) 0.0014(10) 0.0002(10)
C36 0.0307(13) 0.0249(13) 0.0340(13) -0.0034(10) 0.0092(11) -0.0034(10)
C27 0.0341(13) 0.0184(11) 0.0288(12) 0.0024(10) 0.0078(10) -0.0015(10)
C19 0.0301(13) 0.0280(13) 0.0247(12) 0.0052(10) 0.0080(10) 0.0080(10)
C29 0.0288(13) 0.0273(13) 0.0274(13) -0.0008(10) -0.0021(10) -0.0040(10)
C25 0.0255(12) 0.0196(11) 0.0202(11) -0.0003(9) 0.0056(9) 0.0004(9)
C11 0.0438(16) 0.0233(13) 0.0484(16) 0.0015(12) 0.0124(13) 0.0096(11)
C23 0.0241(12) 0.0256(12) 0.0298(13) 0.0049(10) 0.0029(10) 0.0008(10)
C34 0.0230(12) 0.0302(13) 0.0382(14) -0.0012(11) 0.0072(11) -0.0031(10)
C2 0.0204(11) 0.0199(11) 0.0175(11) -0.0017(8) 0.0016(9) -0.0004(9)
C14 0.0294(13) 0.0301(13) 0.0276(13) 0.0040(10) -0.0026(10) 0.0017(10)
C37 0.0333(14) 0.0366(15) 0.0313(14) -0.0040(11) 0.0085(11) 0.0022(11)
C16 0.0220(12) 0.0241(12) 0.0234(11) -0.0036(9) 0.0057(9) 0.0051(9)
C33 0.0300(14) 0.0325(14) 0.0376(14) -0.0006(11) 0.0041(11) 0.0062(11)
C20 0.0349(15) 0.0419(16) 0.0356(14) 0.0154(12) 0.0100(12) 0.0096(12)

loop_
_atom_type_symbol
_atom_type_description
_atom_type_scat_dispersion_real
_atom_type_scat_dispersion_imag
_atom_type_scat_source
C C 0.0033 0.0016 'International Tables Vol C Tables 4.2.6.8 and 6.1.1.4'
H H 0.0000 0.0000 'International Tables Vol C Tables 4.2.6.8 and 6.1.1.4'
B B 0.0013 0.0007 'International Tables Vol C Tables 4.2.6.8 and 6.1.1.4'
N N 0.0061 0.0033 'International Tables Vol C Tables 4.2.6.8 and 6.1.1.4'
O O 0.0106 0.0060 'International Tables Vol C Tables 4.2.6.8 and 6.1.1.4'

loop_
_geom_angle_atom_site_label_1
_geom_angle_atom_site_label_2
_geom_angle_atom_site_label_3
_geom_angle
B2 O1 C32 108.37(16)
C5 N2 C2 120.4(2)
C5 N2 B2 125.57(19)
C2 N2 B2 113.99(18)
B2 O2 C35 108.74(17)
C22 C15 C16 117.9(2)
C22 C15 B1 121.40(19)
C16 C15 B1 120.4(2)
C13 C6 C7 117.1(2)
C13 C6 B1 120.5(2)
C7 C6 B1 122.4(2)
C30 C24 C25 121.6(2)
C30 C24 N3 120.41(19)
C25 C24 N3 117.97(18)
C24 N3 C1 114.68(17)
C24 N3 B2 118.76(16)
C1 N3 B2 108.58(16)
C24 N3 H3A 104.4
C1 N3 H3A 104.4
B2 N3 H3A 104.4
C19 C21 C22 121.8(2)
C19 C21 H21 119.1
C22 C21 H21 119.1
C5 N1 C4 114.4(2)
C10 C9 C7 122.6(2)
C10 C9 H9 118.7
C7 C9 H9 118.7
N1 C5 N2 126.2(2)
N1 C5 H5 116.9
N2 C5 H5 116.9
C12 C13 C6 120.5(2)
C12 C13 C14 116.6(2)
C6 C13 C14 122.8(2)
O1 C32 C33 108.87(19)
O1 C32 C34 107.97(19)
C33 C32 C34 108.4(2)
O1 C32 C35 102.74(17)
C33 C32 C35 114.6(2)
C34 C32 C35 113.8(2)
C21 C22 C15 120.5(2)
C21 C22 C23 119.6(2)
C15 C22 C23 119.9(2)
C3 C4 N1 124.5(2)
C3 C4 H4 117.7
N1 C4 H4 117.7
C30 C31 H31 109.5
C30 C31 H31A 109.5
H31 C31 H31A 109.5
C30 C31 H31B 109.5
H31 C31 H31B 109.5
H31A C31 H31B 109.5
C29 C28 C27 119.8(2)
C29 C28 H28 120.1
C27 C28 H28 120.1
C19 C18 C16 122.1(2)
C19 C18 H18 118.9
C16 C18 H18 118.9
C12 C10 C9 117.1(2)
C12 C10 C11 121.2(2)
C9 C10 C11 121.7(2)
C4 C3 C2 118.6(2)
C4 C3 H3 120.7
C2 C3 H3 120.7
C25 C26 H26 109.5
C25 C26 H26A 109.5
H26 C26 H26A 109.5
C25 C26 H26B 109.5
H26 C26 H26B 109.5
H26A C26 H26B 109.5
C2 C1 B1 128.1(2)
C2 C1 N3 107.25(18)
B1 C1 N3 123.21(19)
C24 C30 C29 117.9(2)
C24 C30 C31 124.1(2)
C29 C30 C31 117.9(2)
C9 C7 C6 120.1(2)
C9 C7 C8 117.4(2)
C6 C7 C8 122.5(2)
O2 B2 O1 109.03(19)
O2 B2 N2 111.85(19)
O1 B2 N2 117.37(19)
O2 B2 N3 118.51(19)
O1 B2 N3 104.27(17)
N2 B2 N3 95.50(16)
O2 C35 C37 107.78(19)
O2 C35 C36 107.45(18)
C37 C35 C36 110.0(2)
O2 C35 C32 102.98(17)
C37 C35 C32 114.8(2)
C36 C35 C32 113.17(19)
C10 C12 C13 122.5(2)
C10 C12 H12 118.7
C13 C12 H12 118.7
C1 B1 C15 119.5(2)
C1 B1 C6 120.5(2)
C15 B1 C6 120.02(19)
C7 C8 H8 109.5
C7 C8 H8A 109.5
H8 C8 H8A 109.5
C7 C8 H8B 109.5
H8 C8 H8B 109.5
H8A C8 H8B 109.5
C16 C17 H17 109.5
C16 C17 H17A 109.5
H17 C17 H17A 109.5
C16 C17 H17B 109.5
H17 C17 H17B 109.5
H17A C17 H17B 109.5
C35 C36 H36 109.5
C35 C36 H36A 109.5
H36 C36 H36A 109.5
C35 C36 H36B 109.5
H36 C36 H36B 109.5
H36A C36 H36B 109.5
C28 C27 C25 121.1(2)
C28 C27 H27 119.4
C25 C27 H27 119.4
C21 C19 C18 117.7(2)
C21 C19 C20 121.0(2)
C18 C19 C20 121.3(2)
C28 C29 C30 121.2(2)
C28 C29 H29 119.4
C30 C29 H29 119.4
C27 C25 C24 118.1(2)
C27 C25 C26 117.7(2)
C24 C25 C26 124.2(2)
C10 C11 H11 109.5
C10 C11 H11A 109.5
H11 C11 H11A 109.5
C10 C11 H11B 109.5
H11 C11 H11B 109.5
H11A C11 H11B 109.5
C22 C23 H23 109.5
C22 C23 H23A 109.5
H23 C23 H23A 109.5
C22 C23 H23B 109.5
H23 C23 H23B 109.5
H23A C23 H23B 109.5
C32 C34 H34 109.5
C32 C34 H34A 109.5
H34 C34 H34A 109.5
C32 C34 H34B 109.5
H34 C34 H34B 109.5
H34A C34 H34B 109.5
N2 C2 C1 114.27(19)
N2 C2 C3 115.7(2)
C1 C2 C3 130.0(2)
C13 C14 H14 109.5
C13 C14 H14A 109.5
H14 C14 H14A 109.5
C13 C14 H14B 109.5
H14 C14 H14B 109.5
H14A C14 H14B 109.5
C35 C37 H37 109.5
C35 C37 H37A 109.5
H37 C37 H37A 109.5
C35 C37 H37B 109.5
H37 C37 H37B 109.5
H37A C37 H37B 109.5
C18 C16 C15 119.7(2)
C18 C16 C17 118.3(2)
C15 C16 C17 122.0(2)
C32 C33 H33 109.5
C32 C33 H33A 109.5
H33 C33 H33A 109.5
C32 C33 H33B 109.5
H33 C33 H33B 109.5
H33A C33 H33B 109.5
C19 C20 H20 109.5
C19 C20 H20A 109.5
H20 C20 H20A 109.5
C19 C20 H20B 109.5
H20 C20 H20B 109.5
H20A C20 H20B 109.5

loop_
_geom_bond_atom_site_label_1
_geom_bond_atom_site_label_2
_geom_bond_distance
O1 B2 1.432(3)
O1 C32 1.452(3)
N2 C5 1.352(3)
N2 C2 1.385(3)
N2 B2 1.570(3)
O2 B2 1.410(3)
O2 C35 1.451(3)
C15 C22 1.412(3)
C15 C16 1.415(3)
C15 B1 1.588(3)
C6 C13 1.420(3)
C6 C7 1.420(3)
C6 B1 1.597(3)
C24 C30 1.395(3)
C24 C25 1.402(3)
C24 N3 1.480(3)
N3 C1 1.510(3)
N3 B2 1.691(3)
N3 H3A 1.0000
C21 C19 1.390(3)
C21 C22 1.392(3)
C21 H21 0.9500
N1 C5 1.304(3)
N1 C4 1.381(3)
C9 C10 1.394(3)
C9 C7 1.400(3)
C9 H9 0.9500
C5 H5 0.9500
C13 C12 1.400(3)
C13 C14 1.510(3)
C32 C33 1.522(3)
C32 C34 1.532(3)
C32 C35 1.563(3)
C22 C23 1.510(3)
C4 C3 1.360(3)
C4 H4 0.9500
C31 C30 1.515(3)
C31 H31 0.9800
C31 H31A 0.9800
C31 H31B 0.9800
C28 C29 1.380(3)
C28 C27 1.381(3)
C28 H28 0.9500
C18 C19 1.393(3)
C18 C16 1.398(3)
C18 H18 0.9500
C10 C12 1.383(4)
C10 C11 1.505(3)
C3 C2 1.426(3)
C3 H3 0.9500
C26 C25 1.509(3)
C26 H26 0.9800
C26 H26A 0.9800
C26 H26B 0.9800
C1 C2 1.391(3)
C1 B1 1.509(3)
C30 C29 1.402(3)
C7 C8 1.505(3)
C35 C37 1.520(3)
C35 C36 1.527(3)
C12 H12 0.9500
C8 H8 0.9800
C8 H8A 0.9800
C8 H8B 0.9800
C17 C16 1.514(3)
C17 H17 0.9800
C17 H17A 0.9800
C17 H17B 0.9800
C36 H36 0.9800
C36 H36A 0.9800
C36 H36B 0.9800
C27 C25 1.394(3)
C27 H27 0.9500
C19 C20 1.512(3)
C29 H29 0.9500
C11 H11 0.9800
C11 H11A 0.9800
C11 H11B 0.9800
C23 H23 0.9800
C23 H23A 0.9800
C23 H23B 0.9800
C34 H34 0.9800
C34 H34A 0.9800
C34 H34B 0.9800
C14 H14 0.9800
C14 H14A 0.9800
C14 H14B 0.9800
C37 H37 0.9800
C37 H37A 0.9800
C37 H37B 0.9800
C33 H33 0.9800
C33 H33A 0.9800
C33 H33B 0.9800
C20 H20 0.9800
C20 H20A 0.9800
C20 H20B 0.9800

loop_
_geom_torsion_atom_site_label_1
_geom_torsion_atom_site_label_2
_geom_torsion_atom_site_label_3
_geom_torsion_atom_site_label_4
_geom_torsion
C30 C24 N3 C1 -62.7(3)
C25 C24 N3 C1 118.8(2)
C30 C24 N3 B2 68.0(3)
C25 C24 N3 B2 -110.4(2)
C4 N1 C5 N2 -0.3(3)
C2 N2 C5 N1 -2.2(3)
B2 N2 C5 N1 177.0(2)
C7 C6 C13 C12 -0.9(3)
B1 C6 C13 C12 178.9(2)
C7 C6 C13 C14 -179.8(2)
B1 C6 C13 C14 0.0(3)
B2 O1 C32 C33 144.8(2)
B2 O1 C32 C34 -97.7(2)
B2 O1 C32 C35 22.9(2)
C19 C21 C22 C15 -2.9(4)
C19 C21 C22 C23 179.2(2)
C16 C15 C22 C21 -1.8(3)
B1 C15 C22 C21 172.8(2)
C16 C15 C22 C23 176.1(2)
B1 C15 C22 C23 -9.3(3)
C5 N1 C4 C3 1.8(3)
C7 C9 C10 C12 1.4(4)
C7 C9 C10 C11 -178.2(2)
N1 C4 C3 C2 -0.8(3)
C24 N3 C1 C2 130.38(19)
B2 N3 C1 C2 -5.1(2)
C24 N3 C1 B1 -62.2(3)
B2 N3 C1 B1 162.34(19)
C25 C24 C30 C29 -5.8(3)
N3 C24 C30 C29 175.8(2)
C25 C24 C30 C31 170.2(2)
N3 C24 C30 C31 -8.2(3)
C10 C9 C7 C6 -4.2(4)
C10 C9 C7 C8 176.2(2)
C13 C6 C7 C9 3.9(3)
B1 C6 C7 C9 -175.9(2)
C13 C6 C7 C8 -176.7(2)
B1 C6 C7 C8 3.6(3)
C35 O2 B2 O1 -10.5(2)
C35 O2 B2 N2 -142.01(18)
C35 O2 B2 N3 108.4(2)
C32 O1 B2 O2 -8.9(2)
C32 O1 B2 N2 119.5(2)
C32 O1 B2 N3 -136.43(17)
C5 N2 B2 O2 51.5(3)
C2 N2 B2 O2 -129.2(2)
C5 N2 B2 O1 -75.6(3)
C2 N2 B2 O1 103.7(2)
C5 N2 B2 N3 175.26(19)
C2 N2 B2 N3 -5.5(2)
C24 N3 B2 O2 -8.7(3)
C1 N3 B2 O2 124.7(2)
C24 N3 B2 O1 112.7(2)
C1 N3 B2 O1 -113.95(18)
C24 N3 B2 N2 -127.28(18)
C1 N3 B2 N2 6.1(2)
B2 O2 C35 C37 145.7(2)
B2 O2 C35 C36 -95.8(2)
B2 O2 C35 C32 24.0(2)
O1 C32 C35 O2 -28.2(2)
C33 C32 C35 O2 -146.14(19)
C34 C32 C35 O2 88.3(2)
O1 C32 C35 C37 -145.1(2)
C33 C32 C35 C37 97.0(3)
C34 C32 C35 C37 -28.6(3)
O1 C32 C35 C36 87.5(2)
C33 C32 C35 C36 -30.4(3)
C34 C32 C35 C36 -156.1(2)
C9 C10 C12 C13 1.7(4)
C11 C10 C12 C13 -178.8(2)
C6 C13 C12 C10 -1.9(4)
C14 C13 C12 C10 177.1(2)
C2 C1 B1 C15 147.3(2)
N3 C1 B1 C15 -17.5(3)
C2 C1 B1 C6 -29.5(3)
N3 C1 B1 C6 165.76(19)
C22 C15 B1 C1 118.1(2)
C16 C15 B1 C1 -67.5(3)
C22 C15 B1 C6 -65.1(3)
C16 C15 B1 C6 109.3(2)
C13 C6 B1 C1 -58.2(3)
C7 C6 B1 C1 121.6(2)
C13 C6 B1 C15 125.0(2)
C7 C6 B1 C15 -55.2(3)
C29 C28 C27 C25 -3.0(4)
C22 C21 C19 C18 4.5(4)
C22 C21 C19 C20 -175.4(2)
C16 C18 C19 C21 -1.5(4)
C16 C18 C19 C20 178.4(2)
C27 C28 C29 C30 2.1(4)
C24 C30 C29 C28 2.2(4)
C31 C30 C29 C28 -174.1(2)
C28 C27 C25 C24 -0.5(3)
C28 C27 C25 C26 178.1(2)
C30 C24 C25 C27 5.0(3)
N3 C24 C25 C27 -176.6(2)
C30 C24 C25 C26 -173.5(2)
N3 C24 C25 C26 5.0(3)
C5 N2 C2 C1 -177.62(19)
B2 N2 C2 C1 3.1(3)
C5 N2 C2 C3 3.1(3)
B2 N2 C2 C3 -176.22(19)
B1 C1 C2 N2 -165.1(2)
N3 C1 C2 N2 1.5(2)
B1 C1 C2 C3 14.1(4)
N3 C1 C2 C3 -179.3(2)
C4 C3 C2 N2 -1.7(3)
C4 C3 C2 C1 179.2(2)
C19 C18 C16 C15 -3.0(4)
C19 C18 C16 C17 176.8(2)
C22 C15 C16 C18 4.6(3)
B1 C15 C16 C18 -170.0(2)
C22 C15 C16 C17 -175.1(2)
B1 C15 C16 C17 10.2(3)
